data_1529134
loop_
_publ_author_name
'Jayaraman, V.'
'Magrez, A.'
'Ganne, M.'
'Caldes, M.'
'Joubert, O.'
'Piffard, Y.'
'Brohan, L.'

_publ_section_title
;
 Characterization of perovskite systems derived from Ba2 In2 O5 vac. Part
 I: the oxygen-deficient Ba2 In2-2x Ti2x O5+x vac1-x (0 < x < 1)compounds
;
_journal_name_full 'Solid State Ionics'
_journal_page_first 17
_journal_page_last 24
_journal_volume 170
_journal_year 2004
_chemical_formula_sum 'Ba2 In1.85 O5.075 Ti0.15'
_chemical_name_systematic 'Ba2 ((In1.85 Ti0.15) O5.075)'
_space_group_IT_number 74
_symmetry_space_group_name_Hall '-I 2 2b'
_symmetry_space_group_name_H-M 'I c m m'
_cell_angle_alpha 90
_cell_angle_beta 90
_cell_angle_gamma 90
_cell_formula_units_Z 4
_cell_length_a 6.0387
_cell_length_b 16.8248
_cell_length_c 5.9593
_cell_volume 605.464
_citation_journal_id_ASTM SSIOD3
_cod_data_source_file Jayaraman_SSIOD3_2004_19.cif
_cod_data_source_block Ba2In1.85O5.075Ti0.15
_cod_original_cell_volume 605.4644
_cod_original_sg_symbol_Hall '-I 2b 2 (z,y,-x)'
_cod_database_code 1529134

loop_
_symmetry_equiv_pos_as_xyz
x,y,z
x,-y+1/2,-z
-x,-y,z
-x,y+1/2,-z
-x,-y,-z
-x,y-1/2,z
x,y,-z
x,-y-1/2,z
x+1/2,y+1/2,z+1/2
x+1/2,-y+1,-z+1/2
-x+1/2,-y+1/2,z+1/2
-x+1/2,y+1,-z+1/2
-x+1/2,-y+1/2,-z+1/2
-x+1/2,y,z+1/2
x+1/2,y+1/2,-z+1/2
x+1/2,-y,z+1/2

loop_
_atom_site_label
_atom_site_type_symbol
_atom_site_fract_x
_atom_site_fract_y
_atom_site_fract_z
_atom_site_occupancy
_atom_site_U_iso_or_equiv
Ti1 Ti+4 0.483 0.25 0.5 0.15 0.0
O1 O-2 0.25 0.006 0.25 1 0.0
O3 O-2 0.714 0.25 0.181 0.27 0.0
In2 In+3 0.5654 0.25 0.5 0.85 0.0
O2 O-2 0.077 0.147 0.086 0.5 0.0
Ba1 Ba+2 0.5058 0.6122 0 1 0.0
In1 In+3 0 0 0 1 0.0
O4 O-2 0.213 0.25 0.287 0.27 0.0
